data_4318569
loop_
_publ_author_name
'Graeme A. Horley'
'Mary F. Mahon'
'Kieran C. Molloy'
'Peter W. Haycock'
'Christopher P. Myers'

_publ_section_title
;
 Synthesis and Characterization of Novel Homoleptic N,N-Dialkylcarbamato
 Complexes of Antimony: Precursors for the Deposition of Antimony Oxides
;
_journal_name_full 'Inorganic Chemistry'
_journal_page_first 5052
_journal_page_last 5058
_journal_paper_doi 10.1021/ic0202716
_journal_volume 41
_journal_year 2002
_chemical_formula_sum 'C21 H42 N3 O6 Sb'
_chemical_formula_weight 554.33
_space_group_IT_number 14
_symmetry_cell_setting monoclinic
_symmetry_space_group_name_Hall '-P 2yn'
_symmetry_space_group_name_H-M 'P 1 21/n 1'
_atom_sites_solution_hydrogens geom
_atom_sites_solution_primary direct
_atom_sites_solution_secondary difmap
_audit_creation_method SHELXL-97
_cell_angle_alpha 90.00
_cell_angle_beta 90.4010(10)
_cell_angle_gamma 90.00
_cell_formula_units_Z 4
_cell_length_a 11.9881(2)
_cell_length_b 11.6521(3)
_cell_length_c 19.8780(6)
_cell_measurement_reflns_used 25
_cell_measurement_temperature 150(2)
_cell_measurement_theta_max 18
_cell_measurement_theta_min 12
_cell_volume 2776.62(12)
_computing_cell_refinement 'Nonius CAD4 software'
_computing_data_collection 'Nonius CAD4 software'
_computing_data_reduction 'XCAD (P.McArdle, 2000)'
_computing_molecular_graphics 'ORTEX (P.McArdle, 1995)'
_computing_publication_material 'SHELXL-97/2 (Sheldrick,1997)'
_computing_structure_refinement 'SHELXL-97 (Sheldrick, 1997)'
_computing_structure_solution 'SHELXS-97 (Sheldrick, 1990)'
_diffrn_ambient_temperature 150(2)
_diffrn_measured_fraction_theta_full 0.997
_diffrn_measured_fraction_theta_max 0.997
_diffrn_measurement_device_type '4-circle diffractometer'
_diffrn_measurement_method 'scintillation counter'
_diffrn_radiation_monochromator graphite
_diffrn_radiation_source 'fine-focus sealed tube'
_diffrn_radiation_type MoK\a
_diffrn_radiation_wavelength 0.71069
_diffrn_reflns_av_R_equivalents 0.0665
_diffrn_reflns_av_sigmaI/netI 0.0552
_diffrn_reflns_limit_h_max 14
_diffrn_reflns_limit_h_min -14
_diffrn_reflns_limit_k_max 14
_diffrn_reflns_limit_k_min -14
_diffrn_reflns_limit_l_max 24
_diffrn_reflns_limit_l_min -24
_diffrn_reflns_number 29855
_diffrn_reflns_theta_full 26.37
_diffrn_reflns_theta_max 26.37
_diffrn_reflns_theta_min 3.54
_exptl_absorpt_coefficient_mu 1.029
_exptl_absorpt_correction_T_max 1.02
_exptl_absorpt_correction_T_min 0.99
_exptl_absorpt_correction_type multi-scan
_exptl_crystal_colour Colourless
_exptl_crystal_density_diffrn 1.326
_exptl_crystal_density_method 'not measured'
_exptl_crystal_description Block
_exptl_crystal_F_000 1152
_exptl_crystal_size_max 0.15
_exptl_crystal_size_mid 0.15
_exptl_crystal_size_min 0.15
_refine_diff_density_max 2.479
_refine_diff_density_min -1.794
_refine_diff_density_rms 0.119
_refine_ls_extinction_coef 0.0037(4)
_refine_ls_extinction_expression Fc^*^=kFc[1+0.001xFc^2^\l^3^/sin(2\q)]^-1/4^
_refine_ls_extinction_method SHELXL
_refine_ls_goodness_of_fit_ref 1.188
_refine_ls_hydrogen_treatment constr
_refine_ls_matrix_type full
_refine_ls_number_parameters 313
_refine_ls_number_reflns 5662
_refine_ls_number_restraints 6
_refine_ls_restrained_S_all 1.188
_refine_ls_R_factor_all 0.0787
_refine_ls_R_factor_gt 0.0618
_refine_ls_shift/su_max 0.001
_refine_ls_shift/su_mean 0.000
_refine_ls_structure_factor_coef Fsqd
_refine_ls_weighting_details 'calc w=1/[\s^2^(Fo^2^)+(0.0000P)^2^+17.7713P] where P=(Fo^2^+2Fc^2^)/3'
_refine_ls_weighting_scheme calc
_refine_ls_wR_factor_gt 0.1302
_refine_ls_wR_factor_ref 0.1366
_reflns_number_gt 4576
_reflns_number_total 5662
_reflns_threshold_expression >2sigma(I)
_cod_data_source_file ic0202716_3.cif
_cod_data_source_block k01kcm27
_cod_depositor_comments
;
The following automatic conversions were performed:

'_symmetry_cell_setting' value 'Monoclinic' changed to 'monoclinic'
according to the built-in table from CIF Core dictionary named
'cif_core.dic' version 2.4.1 from
2010-06-29.

'_exptl_absorpt_correction_type' value 'Multi-Scan'
changed to 'multi-scan' according to the built-in table from CIF Core
dictionary named 'cif_core.dic' version 2.4.1 from 2010-06-29.

Automatic conversion script
Id: cif_fix_values 1646 2011-03-28 12:23:43Z adriana 

The following automatic conversions were performed:

data name '_atom_site_symetry_multiplicity' was replaced with
'_atom_site_symmetry_multiplicity' as specified in the replacement
file 'data/replacement-values/replacement_tags.lst'.

Automatic conversion script
Id: cif_correct_tags 9268 2022-04-12 08:56:07Z antanas 
;
_cod_database_code 4318569

loop_
_symmetry_equiv_pos_as_xyz
'x, y, z'
'-x+1/2, y+1/2, -z+1/2'
'-x, -y, -z'
'x-1/2, -y-1/2, z-1/2'

loop_
_atom_site_label
_atom_site_type_symbol
_atom_site_fract_x
_atom_site_fract_y
_atom_site_fract_z
_atom_site_U_iso_or_equiv
_atom_site_adp_type
_atom_site_occupancy
_atom_site_symmetry_multiplicity
_atom_site_calc_flag
_atom_site_refinement_flags
_atom_site_disorder_assembly
_atom_site_disorder_group
Sb1 Sb 0.41250(3) 0.96090(3) 0.25289(2) 0.02904(16) Uani 1 1 d . . .
O1 O 0.4905(3) 1.1142(3) 0.2531(2) 0.0315(10) Uani 1 1 d . . .
O2 O 0.6269(3) 0.9859(3) 0.2545(3) 0.0431(13) Uani 1 1 d . . .
O3 O 0.2954(3) 1.0319(4) 0.1864(2) 0.0296(9) Uani 1 1 d . . .
O4 O 0.4473(3) 0.9867(4) 0.1303(2) 0.0344(10) Uani 1 1 d . . .
O5 O 0.2949(3) 1.0318(4) 0.3168(2) 0.0308(9) Uani 1 1 d . . .
O6 O 0.4458(3) 0.9869(4) 0.3760(2) 0.0344(10) Uani 1 1 d . . .
N1 N 0.6698(4) 1.1776(4) 0.2521(3) 0.0301(12) Uani 1 1 d . . .
N2 N 0.2998(4) 1.0685(4) 0.0737(3) 0.0293(11) Uani 1 1 d . . .
N3 N 0.2970(4) 1.0689(4) 0.4297(3) 0.0309(12) Uani 1 1 d . . .
C1 C 0.5989(5) 1.0888(5) 0.2536(4) 0.0313(14) Uani 1 1 d . A .
C2 C 0.636(3) 1.295(3) 0.2429(12) 0.040(5) Uani 0.65 1 d PU A 1
H2 H 0.7061 1.3421 0.2422 0.048 Uiso 0.65 1 calc PR A 1
C3 C 0.5769(15) 1.3141(17) 0.1739(10) 0.064(5) Uani 0.65 1 d P A 1
H3A H 0.6245 1.2856 0.1377 0.096 Uiso 0.65 1 calc PR A 1
H3B H 0.5628 1.3962 0.1673 0.096 Uiso 0.65 1 calc PR A 1
H3C H 0.5058 1.2724 0.1733 0.096 Uiso 0.65 1 calc PR A 1
C4 C 0.5655(15) 1.3412(15) 0.3003(11) 0.071(6) Uani 0.65 1 d P A 1
H4A H 0.4967 1.2962 0.3034 0.107 Uiso 0.65 1 calc PR A 1
H4B H 0.5470 1.4218 0.2916 0.107 Uiso 0.65 1 calc PR A 1
H4C H 0.6074 1.3352 0.3427 0.107 Uiso 0.65 1 calc PR A 1
C5 C 0.7908(5) 1.1546(5) 0.2524(4) 0.0407(18) Uani 1 1 d . A .
H5 H 0.8005 1.0694 0.2541 0.049 Uiso 1 1 calc R . .
C6 C 0.8471(6) 1.2029(9) 0.3136(5) 0.066(3) Uani 1 1 d . . .
H6A H 0.8104 1.1736 0.3540 0.099 Uiso 1 1 calc R A .
H6B H 0.8419 1.2868 0.3128 0.099 Uiso 1 1 calc R . .
H6C H 0.9257 1.1800 0.3141 0.099 Uiso 1 1 calc R . .
C7 C 0.8463(6) 1.1962(8) 0.1891(5) 0.067(3) Uani 1 1 d . . .
H7A H 0.8097 1.1614 0.1499 0.101 Uiso 1 1 calc R A .
H7B H 0.9252 1.1743 0.1900 0.101 Uiso 1 1 calc R . .
H7C H 0.8401 1.2799 0.1863 0.101 Uiso 1 1 calc R . .
C8 C 0.3501(5) 1.0278(5) 0.1304(3) 0.0290(13) Uani 1 1 d . . .
C9 C 0.3605(5) 1.0666(6) 0.0097(4) 0.0393(16) Uani 1 1 d . . .
H9 H 0.4296 1.0203 0.0175 0.047 Uiso 1 1 calc R . .
C10 C 0.3980(7) 1.1863(7) -0.0104(5) 0.060(2) Uani 1 1 d . . .
H10A H 0.4390 1.2216 0.0271 0.090 Uiso 1 1 calc R . .
H10B H 0.3326 1.2332 -0.0215 0.090 Uiso 1 1 calc R . .
H10C H 0.4467 1.1812 -0.0497 0.090 Uiso 1 1 calc R . .
C11 C 0.2962(7) 1.0078(8) -0.0461(4) 0.057(2) Uani 1 1 d . . .
H11A H 0.2725 0.9316 -0.0310 0.086 Uiso 1 1 calc R . .
H11B H 0.3439 1.0001 -0.0857 0.086 Uiso 1 1 calc R . .
H11C H 0.2303 1.0537 -0.0578 0.086 Uiso 1 1 calc R . .
C12 C 0.1887(5) 1.1249(6) 0.0761(4) 0.0356(15) Uani 1 1 d . . .
H12 H 0.1734 1.1542 0.0296 0.043 Uiso 1 1 calc R . .
C13 C 0.0965(5) 1.0402(7) 0.0916(4) 0.0459(18) Uani 1 1 d . . .
H13A H 0.1005 0.9754 0.0602 0.069 Uiso 1 1 calc R . .
H13B H 0.0240 1.0783 0.0867 0.069 Uiso 1 1 calc R . .
H13C H 0.1053 1.0122 0.1378 0.069 Uiso 1 1 calc R . .
C14 C 0.1871(6) 1.2286(6) 0.1219(4) 0.0462(18) Uani 1 1 d . . .
H14A H 0.2475 1.2810 0.1095 0.069 Uiso 1 1 calc R . .
H14B H 0.1973 1.2038 0.1686 0.069 Uiso 1 1 calc R . .
H14C H 0.1153 1.2681 0.1172 0.069 Uiso 1 1 calc R . .
C15 C 0.3491(4) 1.0291(5) 0.3752(3) 0.0285(13) Uani 1 1 d . . .
C16 C 0.1861(5) 1.1261(5) 0.4255(3) 0.0318(14) Uani 1 1 d . . .
H16 H 0.1705 1.1564 0.4716 0.038 Uiso 1 1 calc R . .
C17 C 0.1857(6) 1.2295(6) 0.3789(4) 0.0470(18) Uani 1 1 d . . .
H17A H 0.2460 1.2819 0.3920 0.071 Uiso 1 1 calc R . .
H17B H 0.1139 1.2694 0.3823 0.071 Uiso 1 1 calc R . .
H17C H 0.1968 1.2040 0.3325 0.071 Uiso 1 1 calc R . .
C18 C 0.0945(5) 1.0396(7) 0.4101(4) 0.0439(17) Uani 1 1 d . . .
H18A H 0.0988 0.9761 0.4423 0.066 Uiso 1 1 calc R . .
H18B H 0.1039 1.0098 0.3644 0.066 Uiso 1 1 calc R . .
H18C H 0.0215 1.0770 0.4136 0.066 Uiso 1 1 calc R . .
C19 C 0.3567(5) 1.0670(6) 0.4949(4) 0.0370(15) Uani 1 1 d . . .
H19 H 0.4256 1.0201 0.4882 0.044 Uiso 1 1 calc R . .
C20 C 0.3950(7) 1.1863(7) 0.5155(5) 0.061(2) Uani 1 1 d . . .
H20A H 0.4362 1.2215 0.4785 0.091 Uiso 1 1 calc R . .
H20B H 0.4435 1.1808 0.5552 0.091 Uiso 1 1 calc R . .
H20C H 0.3298 1.2336 0.5262 0.091 Uiso 1 1 calc R . .
C21 C 0.2909(7) 1.0088(8) 0.5493(4) 0.061(2) Uani 1 1 d . . .
H21A H 0.2668 0.9329 0.5337 0.091 Uiso 1 1 calc R . .
H21B H 0.2253 1.0553 0.5601 0.091 Uiso 1 1 calc R . .
H21C H 0.3377 1.0003 0.5897 0.091 Uiso 1 1 calc R . .
C2A C 0.627(5) 1.302(5) 0.265(3) 0.040(5) Uani 0.35 1 d PU A 2
H2A H 0.6956 1.3509 0.2660 0.047 Uiso 0.35 1 calc PR A 2
C4A C 0.578(3) 1.308(3) 0.3376(16) 0.052(8) Uani 0.35 1 d P A 2
H4A1 H 0.5037 1.2737 0.3378 0.078 Uiso 0.35 1 calc PR A 2
H4A2 H 0.5739 1.3881 0.3520 0.078 Uiso 0.35 1 calc PR A 2
H4A3 H 0.6271 1.2653 0.3686 0.078 Uiso 0.35 1 calc PR A 2
C3A C 0.560(3) 1.345(2) 0.2080(18) 0.049(8) Uani 0.35 1 d P A 2
H3A1 H 0.5946 1.3213 0.1656 0.073 Uiso 0.35 1 calc PR A 2
H3A2 H 0.5563 1.4287 0.2100 0.073 Uiso 0.35 1 calc PR A 2
H3A3 H 0.4845 1.3129 0.2104 0.073 Uiso 0.35 1 calc PR A 2

loop_
_atom_site_aniso_label
_atom_site_aniso_U_11
_atom_site_aniso_U_22
_atom_site_aniso_U_33
_atom_site_aniso_U_23
_atom_site_aniso_U_13
_atom_site_aniso_U_12
Sb1 0.0234(2) 0.0192(2) 0.0446(3) 0.0002(2) 0.00128(15) -0.00036(16)
O1 0.0206(19) 0.021(2) 0.053(3) -0.001(2) -0.0016(18) 0.0006(15)
O2 0.033(2) 0.020(2) 0.077(4) -0.003(2) -0.001(2) 0.0010(17)
O3 0.0256(19) 0.031(2) 0.033(2) 0.0012(19) 0.0043(17) -0.0005(17)
O4 0.025(2) 0.031(2) 0.047(3) 0.001(2) 0.0054(19) 0.0034(17)
O5 0.0244(19) 0.030(2) 0.038(3) 0.002(2) 0.0014(17) 0.0005(17)
O6 0.025(2) 0.032(2) 0.047(3) 0.004(2) 0.0001(19) 0.0051(17)
N1 0.024(2) 0.016(2) 0.050(4) -0.001(2) 0.001(2) -0.0014(18)
N2 0.024(2) 0.029(3) 0.035(3) -0.001(2) 0.008(2) 0.0042(19)
N3 0.024(2) 0.031(3) 0.038(3) -0.003(2) -0.006(2) 0.008(2)
C1 0.026(3) 0.022(3) 0.046(4) 0.002(3) -0.006(3) -0.002(2)
C2 0.025(6) 0.017(5) 0.077(18) -0.006(11) 0.013(10) 0.001(4)
C3 0.045(8) 0.055(12) 0.092(16) 0.042(10) -0.012(10) 0.001(8)
C4 0.052(9) 0.043(9) 0.120(19) -0.031(10) 0.043(12) -0.008(7)
C5 0.021(3) 0.027(3) 0.074(6) -0.004(3) -0.004(3) 0.001(2)
C6 0.045(4) 0.091(7) 0.061(6) 0.032(5) -0.017(4) -0.021(4)
C7 0.046(4) 0.083(6) 0.072(6) -0.039(5) 0.023(4) -0.019(4)
C8 0.028(3) 0.019(3) 0.040(4) -0.005(3) 0.004(3) -0.004(2)
C9 0.034(3) 0.042(4) 0.042(4) 0.004(3) 0.016(3) 0.003(3)
C10 0.064(5) 0.054(5) 0.063(6) 0.009(4) 0.027(4) -0.012(4)
C11 0.062(5) 0.076(6) 0.034(4) -0.011(4) 0.017(4) -0.006(4)
C12 0.028(3) 0.036(3) 0.042(4) -0.003(3) 0.002(3) 0.009(3)
C13 0.028(3) 0.053(4) 0.057(5) -0.005(4) 0.000(3) -0.001(3)
C14 0.044(4) 0.035(4) 0.059(5) -0.006(3) 0.001(3) 0.013(3)
C15 0.025(3) 0.022(3) 0.038(4) 0.000(3) -0.003(2) -0.005(2)
C16 0.028(3) 0.031(3) 0.036(4) -0.004(3) -0.004(3) 0.008(2)
C17 0.048(4) 0.033(4) 0.061(5) 0.004(3) -0.004(4) 0.012(3)
C18 0.023(3) 0.053(4) 0.055(5) -0.002(4) -0.002(3) 0.000(3)
C19 0.029(3) 0.042(4) 0.040(4) -0.002(3) -0.008(3) 0.008(3)
C20 0.069(5) 0.051(5) 0.061(6) -0.008(4) -0.032(4) -0.008(4)
C21 0.055(5) 0.078(6) 0.049(5) 0.014(4) -0.016(4) -0.006(4)
C2A 0.025(6) 0.017(5) 0.077(18) -0.006(11) 0.012(10) 0.001(4)
C4A 0.042(13) 0.052(19) 0.06(2) -0.017(14) 0.015(14) -0.002(12)
C3A 0.041(14) 0.022(11) 0.08(3) 0.002(13) -0.003(15) -0.002(9)

loop_
_atom_type_symbol
_atom_type_description
_atom_type_scat_dispersion_real
_atom_type_scat_dispersion_imag
_atom_type_scat_source
C C 0.0033 0.0016 'International Tables Vol C Tables 4.2.6.8 and 6.1.1.4'
H H 0.0000 0.0000 'International Tables Vol C Tables 4.2.6.8 and 6.1.1.4'
O O 0.0106 0.0060 'International Tables Vol C Tables 4.2.6.8 and 6.1.1.4'
N N 0.0061 0.0033 'International Tables Vol C Tables 4.2.6.8 and 6.1.1.4'
Sb Sb -0.5866 1.5461 'International Tables Vol C Tables 4.2.6.8 and 6.1.1.4'

loop_
_geom_angle_atom_site_label_1
_geom_angle_atom_site_label_2
_geom_angle_atom_site_label_3
_geom_angle
_geom_angle_site_symmetry_1
_geom_angle_site_symmetry_3
_geom_angle_publ_flag
O1 Sb1 O5 87.87(16) . . ?
O1 Sb1 O3 87.69(16) . . ?
O5 Sb1 O3 76.95(16) . . ?
O1 Sb1 O4 79.29(17) . . ?
O5 Sb1 O4 132.01(15) . . ?
O3 Sb1 O4 56.68(14) . . ?
O1 Sb1 O6 79.61(17) . . ?
O5 Sb1 O6 57.03(15) . . ?
O3 Sb1 O6 132.36(14) . . ?
O4 Sb1 O6 156.52(13) . . ?
O1 Sb1 C8 82.49(18) . . ?
O5 Sb1 C8 104.82(17) . . ?
O3 Sb1 C8 28.60(16) . . ?
O4 Sb1 C8 28.08(15) . . ?
O6 Sb1 C8 154.75(16) . . ?
O1 Sb1 C15 82.52(18) . . ?
O5 Sb1 C15 29.13(16) . . ?
O3 Sb1 C15 105.30(17) . . ?
O4 Sb1 C15 154.66(16) . . ?
O6 Sb1 C15 27.90(15) . . ?
C8 Sb1 C15 131.75(18) . . ?
C1 O1 Sb1 104.8(3) . . ?
C8 O3 Sb1 100.8(3) . . ?
C8 O4 Sb1 83.3(4) . . ?
C15 O5 Sb1 101.3(3) . . ?
C15 O6 Sb1 83.9(4) . . ?
C1 N1 C2 124.2(13) . . ?
C1 N1 C5 118.9(5) . . ?
C2 N1 C5 116.6(13) . . ?
C1 N1 C2A 120(2) . . ?
C2 N1 C2A 17(3) . . ?
C5 N1 C2A 120(2) . . ?
C8 N2 C9 119.5(5) . . ?
C8 N2 C12 121.3(5) . . ?
C9 N2 C12 118.9(5) . . ?
C15 N3 C19 118.6(5) . . ?
C15 N3 C16 122.2(5) . . ?
C19 N3 C16 118.9(5) . . ?
O2 C1 O1 118.4(5) . . ?
O2 C1 N1 125.0(5) . . ?
O1 C1 N1 116.5(5) . . ?
N1 C2 C4 113(2) . . ?
N1 C2 C3 111.8(17) . . ?
C4 C2 C3 111(2) . . ?
N1 C5 C6 111.9(6) . . ?
N1 C5 C7 112.2(6) . . ?
C6 C5 C7 111.0(6) . . ?
O4 C8 O3 119.3(6) . . ?
O4 C8 N2 122.4(6) . . ?
O3 C8 N2 118.3(5) . . ?
O4 C8 Sb1 68.6(4) . . ?
O3 C8 Sb1 50.6(3) . . ?
N2 C8 Sb1 169.0(4) . . ?
N2 C9 C11 112.9(5) . . ?
N2 C9 C10 111.3(6) . . ?
C11 C9 C10 111.9(7) . . ?
N2 C12 C14 112.9(5) . . ?
N2 C12 C13 111.9(5) . . ?
C14 C12 C13 112.6(6) . . ?
O6 C15 O5 117.8(6) . . ?
O6 C15 N3 124.1(6) . . ?
O5 C15 N3 118.1(5) . . ?
O6 C15 Sb1 68.2(3) . . ?
O5 C15 Sb1 49.6(3) . . ?
N3 C15 Sb1 167.7(4) . . ?
N3 C16 C17 112.8(5) . . ?
N3 C16 C18 111.0(5) . . ?
C17 C16 C18 113.8(6) . . ?
N3 C19 C21 112.6(5) . . ?
N3 C19 C20 111.5(6) . . ?
C21 C19 C20 112.1(7) . . ?
C3A C2A N1 112(4) . . ?
C3A C2A C4A 119(4) . . ?
N1 C2A C4A 109(4) . . ?

loop_
_geom_bond_atom_site_label_1
_geom_bond_atom_site_label_2
_geom_bond_distance
_geom_bond_site_symmetry_2
_geom_bond_publ_flag
Sb1 O1 2.016(4) . ?
Sb1 O5 2.076(4) . ?
Sb1 O3 2.092(4) . ?
Sb1 O4 2.493(5) . ?
Sb1 O6 2.496(5) . ?
Sb1 C8 2.658(7) . ?
Sb1 C15 2.673(6) . ?
O1 C1 1.334(7) . ?
O2 C1 1.245(7) . ?
O3 C8 1.295(7) . ?
O4 C8 1.260(7) . ?
O5 C15 1.327(7) . ?
O6 C15 1.258(7) . ?
N1 C1 1.340(7) . ?
N1 C2 1.44(3) . ?
N1 C5 1.475(7) . ?
N1 C2A 1.56(6) . ?
N2 C8 1.360(8) . ?
N2 C9 1.470(8) . ?
N2 C12 1.486(7) . ?
N3 C15 1.337(8) . ?
N3 C19 1.477(8) . ?
N3 C16 1.489(7) . ?
C2 C4 1.52(2) . ?
C2 C3 1.56(4) . ?
C5 C6 1.497(11) . ?
C5 C7 1.507(11) . ?
C9 C11 1.510(11) . ?
C9 C10 1.520(10) . ?
C12 C14 1.513(9) . ?
C12 C13 1.516(9) . ?
C16 C17 1.520(9) . ?
C16 C18 1.521(9) . ?
C19 C21 1.505(10) . ?
C19 C20 1.520(10) . ?
C2A C3A 1.47(8) . ?
C2A C4A 1.57(5) . ?
